data_7227490
loop_
_publ_author_name
'Wei, Qin'
'Wei, Mei-Juan'
'Ou, Yan-Jun'
'Zhang, Ji-Yuan'
'Huang, Xia'
'Cai, Yue-Peng'
'Si, Li-Ping'

_publ_section_title
;
 Formation and conversion of six temperature-dependent fluorescent
 ZnII-complexes containing two in situ formed N-rich heterocyclic ligands
;
_journal_issue 12
_journal_name_full 'RSC Adv.'
_journal_page_first 6994
_journal_paper_doi 10.1039/C6RA25678C
_journal_volume 7
_journal_year 2017
_chemical_formula_moiety 'C36 H26 Cl4 N8 Zn2'
_chemical_formula_sum 'C36 H26 Cl4 N8 Zn2'
_chemical_formula_weight 843.19
_space_group_crystal_system monoclinic
_space_group_IT_number 14
_space_group_name_Hall '-P 2ybc'
_space_group_name_H-M_alt 'P 1 21/c 1'
_symmetry_space_group_name_Hall '-P 2ybc'
_symmetry_space_group_name_H-M 'P 1 21/c 1'
_atom_sites_solution_hydrogens geom
_audit_block_doi 10.5517/ccdc.csd.cc1mn1cp
_audit_creation_method SHELXL-2016/6
_audit_update_record
;
2017-01-10 deposited with the CCDC.
2017-01-13 downloaded from the CCDC.
;
_cell_angle_alpha 90
_cell_angle_beta 96.344(3)
_cell_angle_gamma 90
_cell_formula_units_Z 2
_cell_length_a 8.730(2)
_cell_length_b 13.047(4)
_cell_length_c 15.560(4)
_cell_measurement_reflns_used 1665
_cell_measurement_temperature 296(2)
_cell_measurement_theta_max 20.30
_cell_measurement_theta_min 2.35
_cell_volume 1761.4(8)
_computing_cell_refinement 'Bruker SAINT'
_computing_data_collection 'Bruker APEX2'
_computing_data_reduction 'Bruker SAINT'
_computing_molecular_graphics 'Bruker SHELXTL'
_computing_publication_material 'Bruker SHELXTL'
_computing_structure_refinement 'SHELXL-2016/6 (Sheldrick, 2016)'
_diffrn_ambient_temperature 296(2)
_diffrn_measured_fraction_theta_full 0.999
_diffrn_measured_fraction_theta_max 0.999
_diffrn_measurement_device_type 'Bruker APEX-II CCD'
_diffrn_radiation_type MoK\a
_diffrn_radiation_wavelength 0.71073
_diffrn_reflns_av_R_equivalents 0.0298
_diffrn_reflns_av_unetI/netI 0.0310
_diffrn_reflns_Laue_measured_fraction_full 0.999
_diffrn_reflns_Laue_measured_fraction_max 0.999
_diffrn_reflns_limit_h_max 9
_diffrn_reflns_limit_h_min -8
_diffrn_reflns_limit_k_max 13
_diffrn_reflns_limit_k_min -12
_diffrn_reflns_limit_l_max 16
_diffrn_reflns_limit_l_min -11
_diffrn_reflns_number 6438
_diffrn_reflns_point_group_measured_fraction_full 0.999
_diffrn_reflns_point_group_measured_fraction_max 0.999
_diffrn_reflns_theta_full 25.669
_diffrn_reflns_theta_max 25.669
_diffrn_reflns_theta_min 2.042
_exptl_absorpt_coefficient_mu 1.705
_exptl_absorpt_correction_T_max 0.6147
_exptl_absorpt_correction_T_min 0.4120
_exptl_absorpt_correction_type multi-scan
_exptl_crystal_colour colorless
_exptl_crystal_density_diffrn 1.590
_exptl_crystal_description block
_exptl_crystal_F_000 852
_exptl_crystal_size_max 0.230
_exptl_crystal_size_mid 0.170
_exptl_crystal_size_min 0.100
_refine_diff_density_max 0.360
_refine_diff_density_min -0.252
_refine_diff_density_rms 0.053
_refine_ls_extinction_method none
_refine_ls_goodness_of_fit_ref 1.052
_refine_ls_hydrogen_treatment constr
_refine_ls_matrix_type full
_refine_ls_number_parameters 226
_refine_ls_number_reflns 2071
_refine_ls_number_restraints 0
_refine_ls_restrained_S_all 1.052
_refine_ls_R_factor_all 0.0564
_refine_ls_R_factor_gt 0.0395
_refine_ls_shift/su_max 0.001
_refine_ls_shift/su_mean 0.000
_refine_ls_structure_factor_coef Fsqd
_refine_ls_weighting_details 'w=1/[\s^2^(Fo^2^)+(0.0521P)^2^+1.6398P] where P=(Fo^2^+2Fc^2^)/3'
_refine_ls_weighting_scheme calc
_refine_ls_wR_factor_gt 0.1007
_refine_ls_wR_factor_ref 0.1099
_reflns_Friedel_coverage 0.000
_reflns_number_gt 1568
_reflns_number_total 2071
_reflns_threshold_expression 'I > 2\s(I)'
_cod_data_source_file c6ra25678c2.cif
_cod_data_source_block 4
_cod_original_cell_volume 1761.5(8)
_cod_database_code 7227490
_shelx_shelxl_version_number 2016/6
_shelx_space_group_comment
;
The symmetry employed for this shelxl refinement is uniquely defined
by the following loop, which should always be used as a source of
symmetry information in preference to the above space-group names.
They are only intended as comments.
;
_shelx_estimated_absorpt_t_min 0.695
_shelx_estimated_absorpt_t_max 0.848

loop_
_space_group_symop_operation_xyz
'x, y, z'
'-x, y+1/2, -z+1/2'
'-x, -y, -z'
'x, -y-1/2, z-1/2'

loop_
_atom_site_label
_atom_site_type_symbol
_atom_site_fract_x
_atom_site_fract_y
_atom_site_fract_z
_atom_site_U_iso_or_equiv
_atom_site_adp_type
_atom_site_occupancy
_atom_site_site_symmetry_order
_atom_site_calc_flag
_atom_site_refinement_flags_posn
_atom_site_refinement_flags_adp
Zn1 Zn 0.86662(7) 0.25717(5) 0.94919(4) 0.0643(3) Uani 1 1 d . .
Cl1 Cl 0.72397(18) 0.33481(12) 0.83801(10) 0.0829(5) Uani 1 1 d . .
Cl2 Cl 1.10233(18) 0.31357(13) 0.99749(12) 0.0922(6) Uani 1 1 d . .
N2 N 0.7789(5) 0.1437(3) 1.0171(3) 0.0584(11) Uani 1 1 d . .
N1 N 0.9375(5) 0.1248(3) 0.8634(3) 0.0578(11) Uani 1 1 d . .
N3 N 0.7221(6) 0.3364(4) 1.0456(3) 0.0810(14) Uani 1 1 d . .
N4 N 0.6098(5) 0.0793(4) 1.0968(3) 0.0672(13) Uani 1 1 d . .
C5 C 0.9326(5) 0.0247(4) 0.8798(3) 0.0511(13) Uani 1 1 d . .
C7 C 0.7949(5) 0.0421(4) 1.0142(3) 0.0506(13) Uani 1 1 d . .
C4 C 0.9481(6) -0.0484(5) 0.8175(4) 0.0719(16) Uani 1 1 d . .
H4 H 0.940506 -0.117770 0.830168 0.086 Uiso 1 1 calc R U
C6 C 0.9201(5) -0.0086(4) 0.9724(3) 0.0498(12) Uani 1 1 d . .
H6 H 0.899378 -0.082487 0.971477 0.060 Uiso 1 1 calc R U
C14 C 0.6257(7) 0.2730(5) 1.0788(4) 0.0736(17) Uani 1 1 d . .
C13 C 0.6663(6) 0.1677(5) 1.0670(3) 0.0594(14) Uani 1 1 d . .
C1 C 0.9641(7) 0.1531(5) 0.7839(4) 0.0770(17) Uani 1 1 d . .
H1 H 0.967360 0.222795 0.771744 0.092 Uiso 1 1 calc R U
C8 C 0.6901(6) -0.0024(5) 1.0640(3) 0.0602(14) Uani 1 1 d . .
C2 C 0.9868(7) 0.0855(6) 0.7193(4) 0.088(2) Uani 1 1 d . .
H2 H 1.009447 0.108828 0.665632 0.105 Uiso 1 1 calc R U
C3 C 0.9754(7) -0.0168(6) 0.7354(4) 0.088(2) Uani 1 1 d . .
H3 H 0.985664 -0.064545 0.692067 0.105 Uiso 1 1 calc R U
C15 C 0.4983(8) 0.3089(6) 1.1177(4) 0.101(2) Uani 1 1 d . .
H15 H 0.428940 0.263422 1.138456 0.121 Uiso 1 1 calc R U
C16 C 0.4790(11) 0.4130(8) 1.1244(5) 0.122(3) Uani 1 1 d . .
H16 H 0.394252 0.438552 1.148817 0.146 Uiso 1 1 calc R U
C18 C 0.7029(9) 0.4384(6) 1.0532(4) 0.101(2) Uani 1 1 d . .
H18 H 0.771183 0.482359 1.029763 0.121 Uiso 1 1 calc R U
C17 C 0.5841(11) 0.4803(7) 1.0951(5) 0.115(3) Uani 1 1 d . .
H17 H 0.575876 0.550675 1.102953 0.138 Uiso 1 1 calc R U
C9 C 0.6549(6) -0.1059(5) 1.0840(4) 0.0750(17) Uani 1 1 d . .
H9 H 0.707955 -0.160155 1.062358 0.090 Uiso 1 1 calc R U
C12 C 0.4970(7) 0.0617(7) 1.1515(4) 0.086(2) Uani 1 1 d . .
H12 H 0.446279 0.115628 1.175417 0.104 Uiso 1 1 calc R U
C10 C 0.5419(8) -0.1229(6) 1.1355(4) 0.094(2) Uani 1 1 d . .
H10 H 0.515426 -0.189518 1.149149 0.112 Uiso 1 1 calc R U
C11 C 0.4638(8) -0.0377(8) 1.1686(4) 0.098(2) Uani 1 1 d . .
H11 H 0.386382 -0.050921 1.203577 0.118 Uiso 1 1 calc R U

loop_
_atom_site_aniso_label
_atom_site_aniso_U_11
_atom_site_aniso_U_22
_atom_site_aniso_U_33
_atom_site_aniso_U_23
_atom_site_aniso_U_13
_atom_site_aniso_U_12
Zn1 0.0648(5) 0.0621(4) 0.0646(5) 0.0062(3) 0.0008(3) -0.0025(3)
Cl1 0.0832(11) 0.0760(10) 0.0881(11) 0.0260(8) 0.0031(8) 0.0063(8)
Cl2 0.0728(10) 0.0842(12) 0.1173(14) -0.0303(10) -0.0003(9) -0.0109(9)
N2 0.056(3) 0.065(3) 0.054(3) -0.002(2) 0.002(2) 0.004(2)
N1 0.068(3) 0.059(3) 0.047(3) 0.007(2) 0.012(2) -0.002(2)
N3 0.094(4) 0.064(3) 0.081(4) -0.010(3) -0.008(3) 0.014(3)
N4 0.055(3) 0.098(4) 0.048(3) -0.002(3) 0.004(2) -0.004(3)
C5 0.045(3) 0.064(4) 0.043(3) -0.004(3) 0.001(2) 0.006(3)
C7 0.048(3) 0.059(4) 0.043(3) 0.001(3) -0.005(3) -0.002(3)
C4 0.084(4) 0.076(4) 0.055(4) -0.005(3) 0.002(3) 0.023(3)
C6 0.050(3) 0.050(3) 0.049(3) 0.002(2) 0.005(2) -0.004(2)
C14 0.074(4) 0.086(5) 0.057(4) -0.007(3) -0.008(3) 0.014(4)
C13 0.055(3) 0.071(4) 0.052(3) -0.006(3) 0.001(3) 0.006(3)
C1 0.088(4) 0.081(4) 0.064(4) 0.015(4) 0.017(3) 0.007(4)
C8 0.054(3) 0.076(4) 0.049(3) 0.005(3) -0.002(3) -0.007(3)
C2 0.094(5) 0.119(6) 0.054(4) 0.012(4) 0.021(3) 0.021(4)
C3 0.107(5) 0.102(6) 0.054(4) -0.014(4) 0.011(4) 0.034(4)
C15 0.100(5) 0.121(6) 0.083(5) -0.015(4) 0.013(4) 0.051(5)
C16 0.127(8) 0.152(9) 0.086(6) -0.012(6) 0.008(5) 0.067(7)
C18 0.115(6) 0.088(5) 0.095(5) -0.005(4) -0.012(4) 0.019(5)
C17 0.143(8) 0.102(6) 0.096(6) -0.022(5) -0.010(5) 0.055(6)
C9 0.058(4) 0.100(5) 0.066(4) 0.013(3) 0.002(3) -0.017(3)
C12 0.059(4) 0.150(7) 0.052(4) -0.003(4) 0.010(3) -0.010(4)
C10 0.080(5) 0.119(6) 0.079(5) 0.020(4) -0.007(4) -0.030(5)
C11 0.062(4) 0.166(8) 0.067(5) 0.023(5) 0.007(3) -0.027(5)

loop_
_atom_type_symbol
_atom_type_description
_atom_type_scat_dispersion_real
_atom_type_scat_dispersion_imag
_atom_type_scat_source
C C 0.0033 0.0016 'International Tables Vol C Tables 4.2.6.8 and 6.1.1.4'
H H 0.0000 0.0000 'International Tables Vol C Tables 4.2.6.8 and 6.1.1.4'
N N 0.0061 0.0033 'International Tables Vol C Tables 4.2.6.8 and 6.1.1.4'
Cl Cl 0.1484 0.1585 'International Tables Vol C Tables 4.2.6.8 and 6.1.1.4'
Zn Zn 0.2839 1.4301 'International Tables Vol C Tables 4.2.6.8 and 6.1.1.4'

loop_
_geom_angle_atom_site_label_1
_geom_angle_atom_site_label_2
_geom_angle_atom_site_label_3
_geom_angle
_geom_angle_site_symmetry_3
N2 Zn1 Cl2 117.00(13) .
N2 Zn1 Cl1 121.41(12) .
Cl2 Zn1 Cl1 121.29(7) .
N2 Zn1 N1 83.99(17) .
Cl2 Zn1 N1 98.33(11) .
Cl1 Zn1 N1 93.05(11) .
N2 Zn1 N3 73.9(2) .
Cl2 Zn1 N3 100.55(14) .
Cl1 Zn1 N3 90.13(13) .
N1 Zn1 N3 155.69(19) .
C7 N2 C13 109.5(5) .
C7 N2 Zn1 131.6(4) .
C13 N2 Zn1 118.1(4) .
C5 N1 C1 117.4(5) .
C5 N1 Zn1 127.3(3) .
C1 N1 Zn1 114.5(4) .
C14 N3 C18 119.5(6) .
C14 N3 Zn1 113.0(4) .
C18 N3 Zn1 125.5(5) .
C13 N4 C12 131.2(6) .
C13 N4 C8 107.9(4) .
C12 N4 C8 120.9(6) .
N1 C5 C4 122.4(5) .
N1 C5 C6 118.0(4) .
C4 C5 C6 119.5(5) .
N2 C7 C8 108.6(5) .
N2 C7 C6 122.7(5) .
C8 C7 C6 128.2(5) .
C5 C4 C3 118.8(6) .
C7 C6 C5 114.9(4) .
C7 C6 C6 110.3(5) 3_757
C5 C6 C6 108.9(5) 3_757
N3 C14 C15 121.9(7) .
N3 C14 C13 111.8(6) .
C15 C14 C13 126.3(7) .
N2 C13 N4 108.2(5) .
N2 C13 C14 120.0(6) .
N4 C13 C14 131.8(6) .
N1 C1 C2 123.9(6) .
C7 C8 N4 105.7(5) .
C7 C8 C9 133.5(6) .
N4 C8 C9 120.7(5) .
C3 C2 C1 118.4(6) .
C2 C3 C4 119.0(6) .
C16 C15 C14 118.1(8) .
C15 C16 C17 120.8(8) .
N3 C18 C17 122.2(8) .
C16 C17 C18 117.4(8) .
C10 C9 C8 118.2(6) .
C11 C12 N4 117.1(7) .
C9 C10 C11 119.5(7) .
C12 C11 C10 123.4(7) .

loop_
_geom_bond_atom_site_label_1
_geom_bond_atom_site_label_2
_geom_bond_distance
_geom_bond_site_symmetry_2
Zn1 N2 2.019(4) .
Zn1 Cl2 2.2359(17) .
Zn1 Cl1 2.2570(16) .
Zn1 N1 2.308(4) .
Zn1 N3 2.308(5) .
N2 C7 1.334(6) .
N2 C13 1.355(6) .
N1 C5 1.333(6) .
N1 C1 1.336(6) .
N3 C14 1.324(7) .
N3 C18 1.348(8) .
N4 C13 1.357(7) .
N4 C12 1.390(7) .
N4 C8 1.402(7) .
C5 C4 1.378(7) .
C5 C6 1.520(6) .
C7 C8 1.389(7) .
C7 C6 1.488(7) .
C4 C3 1.387(8) .
C6 C6 1.572(9) 3_757
C14 C15 1.405(9) .
C14 C13 1.435(8) .
C1 C2 1.368(8) .
C8 C9 1.426(8) .
C2 C3 1.364(9) .
C15 C16 1.375(11) .
C16 C17 1.383(11) .
C18 C17 1.396(10) .
C9 C10 1.356(8) .
C12 C11 1.362(10) .
C10 C11 1.429(10) .
